data_1544817
loop_
_publ_author_name
'Lahmidi, Sanae'
'El Ouasif, Latifa'
'Jilalat, Alae Eddine'
'Al-Garadi, Wedad'
'Essassi, El Mokhtar'
'Mague, Joel T.'

_publ_section_title
;
 2-Methyl-3-(3-methylisoxazol-5-yl)-4-oxo-4<i>H</i>-pyrido[1,2-<i>a</i>]pyrimidin-1-ium
 chloride
;
_journal_coeditor_code HB4105
_journal_issue 12
_journal_name_full IUCrData
_journal_page_first x161978
_journal_paper_doi 10.1107/S2414314616019787
_journal_volume 1
_journal_year 2016
_chemical_formula_iupac 'C13 H12 N3 O2 +, Cl -'
_chemical_formula_moiety 'C13 H12 N3 O2 +, Cl -'
_chemical_formula_sum 'C13 H12 Cl N3 O2'
_chemical_formula_weight 277.70
_chemical_name_systematic
'2-Methyl-3-(3-methylisoxazol-5-yl)-4-oxo-4<i>H</i>-pyrido[1,2-<i>a</i>]pyrimidin-1-ium chloride'
_space_group_crystal_system monoclinic
_space_group_IT_number 14
_space_group_name_Hall '-P 2yn'
_space_group_name_H-M_alt 'P 1 21/n 1'
_symmetry_space_group_name_Hall '-P 2yn'
_symmetry_space_group_name_H-M 'P 1 21/n 1'
_atom_sites_solution_hydrogens mixed
_atom_sites_solution_primary direct
_atom_sites_solution_secondary difmap
_audit_creation_method SHELXL-2014/7
_cell_angle_alpha 90
_cell_angle_beta 95.294(3)
_cell_angle_gamma 90
_cell_formula_units_Z 4
_cell_length_a 6.2796(12)
_cell_length_b 9.6912(18)
_cell_length_c 21.152(4)
_cell_measurement_reflns_used 5128
_cell_measurement_temperature 298.(2)
_cell_measurement_theta_max 25.94
_cell_measurement_theta_min 2.31
_cell_volume 1281.8(4)
_computing_cell_refinement
;
<i>SAINT</i> (Bruker, 2016)
;
_computing_data_collection
;
<i>APEX3</i> (Bruker, 2016)
;
_computing_data_reduction
;
<i>SAINT</i> (Bruker, 2016)
;
_computing_molecular_graphics
;
<i>DIAMOND</i> (Brandenburg & Putz, 2012)
;
_computing_publication_material
;
<i>SHELXTL</i> (Sheldrick, 2008b)
;
_computing_structure_refinement
;
<i>SHELXL2014</i> (Sheldrick, 2015<i>b</i>)
;
_computing_structure_solution
;
<i>CELL_NOW</i> (Sheldrick, 2008<i>a</i>) and <i>SHELXT</i> (Sheldrick,
2015<i>a</i>)
;
_diffrn_ambient_temperature 298(2)
_diffrn_detector_area_resol_mean 8.3333
_diffrn_measured_fraction_theta_full 0.998
_diffrn_measured_fraction_theta_max 0.991
_diffrn_measurement_device_type 'Bruker SMART APEX CCD'
_diffrn_measurement_method '\f and \w scans'
_diffrn_radiation_monochromator graphite
_diffrn_radiation_type MoK\a
_diffrn_radiation_wavelength 0.71073
_diffrn_reflns_av_R_equivalents 0.0682
_diffrn_reflns_limit_h_max 8
_diffrn_reflns_limit_h_min -8
_diffrn_reflns_limit_k_max 13
_diffrn_reflns_limit_k_min -13
_diffrn_reflns_limit_l_max 28
_diffrn_reflns_limit_l_min -28
_diffrn_reflns_number 28190
_diffrn_reflns_theta_full 28.700
_diffrn_reflns_theta_max 28.797
_diffrn_reflns_theta_min 1.934
_exptl_absorpt_coefficient_mu 0.299
_exptl_absorpt_correction_T_max 0.94
_exptl_absorpt_correction_T_min 0.75
_exptl_absorpt_correction_type multi-scan
_exptl_absorpt_process_details
;
(<i>TWINABS</i>; Sheldrick, 2009)
;
_exptl_crystal_colour orange
_exptl_crystal_density_diffrn 1.439
_exptl_crystal_density_method 'not measured'
_exptl_crystal_description block
_exptl_crystal_F_000 576
_exptl_crystal_size_max 0.32
_exptl_crystal_size_mid 0.20
_exptl_crystal_size_min 0.19
_refine_diff_density_max 0.356
_refine_diff_density_min -0.333
_refine_ls_extinction_method none
_refine_ls_goodness_of_fit_ref 1.040
_refine_ls_hydrogen_treatment mixed
_refine_ls_matrix_type full
_refine_ls_number_parameters 222
_refine_ls_number_reflns 6596
_refine_ls_number_restraints 53
_refine_ls_restrained_S_all 1.044
_refine_ls_R_factor_all 0.0911
_refine_ls_R_factor_gt 0.0637
_refine_ls_shift/su_max 0.001
_refine_ls_shift/su_mean 0.000
_refine_ls_structure_factor_coef Fsqd
_refine_ls_weighting_details 'w=1/[\s^2^(Fo^2^)+(0.0802P)^2^+0.5444P] where P=(Fo^2^+2Fc^2^)/3'
_refine_ls_weighting_scheme calc
_refine_ls_wR_factor_gt 0.1763
_refine_ls_wR_factor_ref 0.1921
_reflns_number_gt 4582
_reflns_number_total 6596
_reflns_threshold_expression 'I > 2\s(I)'
_cod_data_source_file hb4105sup1.cif
_cod_data_source_block I
_cod_database_code 1544817
_shelx_space_group_comment
;
The symmetry employed for this shelxl refinement is uniquely defined
by the following loop, which should always be used as a source of
symmetry information in preference to the above space-group names.
They are only intended as comments.
;
_shelx_estimated_absorpt_t_min 0.910
_shelx_estimated_absorpt_t_max 0.945

loop_
_space_group_symop_operation_xyz
'x, y, z'
'-x+1/2, y+1/2, -z+1/2'
'-x, -y, -z'
'x-1/2, -y-1/2, z-1/2'

loop_
_atom_site_type_symbol
_atom_site_label
_atom_site_fract_x
_atom_site_fract_y
_atom_site_fract_z
_atom_site_U_iso_or_equiv
_atom_site_adp_type
_atom_site_calc_flag
_atom_site_occupancy
_atom_site_disorder_assembly
_atom_site_disorder_group
O O1 0.6819(4) 0.8510(2) 0.65445(14) 0.0747(8) Uani d 1 . .
N N1 0.9648(4) 0.7726(2) 0.60427(12) 0.0472(6) Uani d 1 . .
H H1A 1.092(5) 0.470(4) 0.5794(15) 0.048(8) Uiso d 1 . .
N N2 1.0175(4) 0.5368(3) 0.59451(11) 0.0460(6) Uani d 1 . .
O O2A 0.497(2) 0.4524(5) 0.7017(5) 0.067(2) Uani d 0.536(15) A 1
N N3A 0.374(2) 0.4582(16) 0.7600(5) 0.068(3) Uani d 0.536(15) A 1
O O2B 0.549(2) 0.4604(7) 0.7216(6) 0.067(2) Uani d 0.464(15) A 2
N N3B 0.320(2) 0.4573(19) 0.7389(7) 0.068(3) Uani d 0.464(15) A 2
C C1 1.0220(6) 0.9076(3) 0.59290(16) 0.0571(8) Uani d 1 . .
H H1 0.933(6) 0.971(4) 0.6091(17) 0.063(10) Uiso d 1 . .
C C2 1.1882(6) 0.9357(4) 0.55943(17) 0.0614(8) Uani d 1 . .
H H2 1.227(5) 1.032(4) 0.5534(15) 0.058(9) Uiso d 1 . .
C C3 1.3048(5) 0.8268(4) 0.53573(16) 0.0578(8) Uani d 1 . .
H H3 1.424(6) 0.848(4) 0.5106(16) 0.060(9) Uiso d 1 . .
C C4 1.2516(5) 0.6939(3) 0.54654(14) 0.0505(7) Uani d 1 . .
H H4 1.327(5) 0.616(3) 0.5311(14) 0.046(8) Uiso d 1 . .
C C5 1.0770(5) 0.6671(3) 0.58186(13) 0.0448(6) Uani d 1 . .
C C7 0.7321(5) 0.6085(3) 0.65240(13) 0.0450(6) Uani d 1 . .
C C6 0.8520(5) 0.5045(3) 0.62902(13) 0.0445(6) Uani d 1 . .
C C9 0.8178(6) 0.3526(3) 0.6367(2) 0.0566(8) Uani d 1 . .
H H9A 0.841(7) 0.328(4) 0.678(2) 0.090(14) Uiso d 1 . .
H H9B 0.685(7) 0.327(4) 0.6228(19) 0.075(12) Uiso d 1 . .
H H9C 0.921(7) 0.298(5) 0.614(2) 0.089(13) Uiso d 1 . .
C C8 0.7780(5) 0.7504(3) 0.63969(15) 0.0510(7) Uani d 1 . .
C C10 0.5567(5) 0.5859(3) 0.69230(13) 0.0476(7) Uani d 1 . .
C C11 0.4164(5) 0.6703(3) 0.71767(15) 0.0510(7) Uani d 1 . .
H H11 0.400(6) 0.762(4) 0.7120(16) 0.065(11) Uiso d 1 . .
C C12A 0.279(3) 0.5827(14) 0.7485(9) 0.046(3) Uani d 0.536(15) A 1
C C13A 0.117(4) 0.630(4) 0.7921(13) 0.059(2) Uani d 0.536(15) A 1
H H13A 0.0628 0.7190 0.7787 0.089 Uiso calc 0.536(15) A 1
H H13B 0.0014 0.5650 0.7908 0.089 Uiso calc 0.536(15) A 1
H H13C 0.1839 0.6364 0.8347 0.089 Uiso calc 0.536(15) A 1
C C12B 0.306(4) 0.5894(16) 0.7596(11) 0.046(3) Uani d 0.464(15) A 2
C C13B 0.110(5) 0.617(5) 0.7933(15) 0.059(2) Uani d 0.464(15) A 2
H H13D 0.1091 0.7114 0.8067 0.089 Uiso calc 0.464(15) A 2
H H13E -0.0157 0.5989 0.7649 0.089 Uiso calc 0.464(15) A 2
H H13F 0.1097 0.5576 0.8297 0.089 Uiso calc 0.464(15) A 2
Cl Cl1 1.28278(13) 0.31411(8) 0.53955(4) 0.0574(3) Uani d 1 . .

loop_
_atom_site_aniso_label
_atom_site_aniso_U_11
_atom_site_aniso_U_22
_atom_site_aniso_U_33
_atom_site_aniso_U_12
_atom_site_aniso_U_13
_atom_site_aniso_U_23
O1 0.0733(16) 0.0429(12) 0.115(2) 0.0045(11) 0.0483(15) -0.0048(13)
N1 0.0485(13) 0.0420(12) 0.0527(13) -0.0001(10) 0.0139(11) -0.0023(10)
N2 0.0463(13) 0.0418(12) 0.0514(13) 0.0045(10) 0.0130(11) -0.0006(10)
O2A 0.088(5) 0.0476(14) 0.073(5) -0.0073(16) 0.045(4) -0.008(2)
N3A 0.090(6) 0.0550(18) 0.065(6) -0.004(4) 0.042(5) -0.002(5)
O2B 0.088(5) 0.0476(14) 0.073(5) -0.0073(16) 0.045(4) -0.008(2)
N3B 0.090(6) 0.0550(18) 0.065(6) -0.004(4) 0.042(5) -0.002(5)
C1 0.063(2) 0.0418(16) 0.069(2) -0.0008(14) 0.0182(16) -0.0025(14)
C2 0.067(2) 0.0487(18) 0.071(2) -0.0085(15) 0.0187(17) 0.0023(15)
C3 0.0541(18) 0.0594(19) 0.0626(19) -0.0049(15) 0.0190(15) 0.0000(15)
C4 0.0468(16) 0.0529(17) 0.0538(16) 0.0014(13) 0.0149(13) -0.0018(13)
C5 0.0451(14) 0.0425(14) 0.0475(15) 0.0017(11) 0.0076(12) -0.0004(11)
C7 0.0470(15) 0.0427(14) 0.0465(14) 0.0010(12) 0.0111(12) -0.0025(11)
C6 0.0449(14) 0.0424(14) 0.0466(14) 0.0020(11) 0.0065(12) 0.0016(11)
C9 0.058(2) 0.0432(16) 0.071(2) 0.0025(15) 0.0213(18) 0.0033(15)
C8 0.0477(16) 0.0471(16) 0.0603(17) 0.0009(13) 0.0168(14) -0.0031(13)
C10 0.0522(16) 0.0436(15) 0.0480(15) -0.0021(12) 0.0106(12) -0.0031(12)
C11 0.0510(17) 0.0476(17) 0.0565(17) 0.0006(13) 0.0172(13) -0.0001(13)
C12A 0.049(4) 0.0526(19) 0.037(6) -0.008(2) 0.006(5) -0.010(3)
C13A 0.064(2) 0.055(6) 0.063(2) -0.007(3) 0.0261(17) -0.004(2)
C12B 0.049(4) 0.0526(19) 0.037(6) -0.008(2) 0.006(5) -0.010(3)
C13B 0.064(2) 0.055(6) 0.063(2) -0.007(3) 0.0261(17) -0.004(2)
Cl1 0.0549(4) 0.0508(4) 0.0684(5) 0.0076(3) 0.0152(4) -0.0032(3)

loop_
_atom_type_symbol
_atom_type_description
_atom_type_scat_dispersion_real
_atom_type_scat_dispersion_imag
_atom_type_scat_source
C C 0.0033 0.0016 'International Tables Vol C Tables 4.2.6.8 and 6.1.1.4'
H H 0.0000 0.0000 'International Tables Vol C Tables 4.2.6.8 and 6.1.1.4'
N N 0.0061 0.0033 'International Tables Vol C Tables 4.2.6.8 and 6.1.1.4'
O O 0.0106 0.0060 'International Tables Vol C Tables 4.2.6.8 and 6.1.1.4'
Cl Cl 0.1484 0.1585 'International Tables Vol C Tables 4.2.6.8 and 6.1.1.4'

loop_
_geom_angle_atom_site_label_1
_geom_angle_atom_site_label_2
_geom_angle_atom_site_label_3
_geom_angle
C5 N1 C1 120.1(3)
C5 N1 C8 122.4(2)
C1 N1 C8 117.5(2)
C5 N2 C6 124.1(3)
C5 N2 H1A 117(2)
C6 N2 H1A 119(2)
C10 O2A N3A 104.6(9)
C12A N3A O2A 97.7(12)
C10 O2B N3B 101.7(10)
C12B N3B O2B 98.5(15)
C2 C1 N1 120.8(3)
C2 C1 H1 126(2)
N1 C1 H1 113(2)
C1 C2 C3 119.5(3)
C1 C2 H2 119(2)
C3 C2 H2 122(2)
C4 C3 C2 120.7(3)
C4 C3 H3 120(2)
C2 C3 H3 119(2)
C3 C4 C5 118.8(3)
C3 C4 H4 123.6(19)
C5 C4 H4 117.6(19)
N2 C5 N1 118.3(3)
N2 C5 C4 121.4(3)
N1 C5 C4 120.2(3)
C6 C7 C8 120.5(3)
C6 C7 C10 124.3(3)
C8 C7 C10 115.2(2)
N2 C6 C7 119.6(3)
N2 C6 C9 114.1(3)
C7 C6 C9 126.3(3)
C6 C9 H9C 111(3)
C6 C9 H9B 112(3)
H9C C9 H9B 108(4)
C6 C9 H9A 112(3)
H9C C9 H9A 105(4)
H9B C9 H9A 109(3)
O1 C8 C7 127.9(3)
O1 C8 N1 117.3(3)
C7 C8 N1 114.9(2)
C11 C10 O2A 108.5(6)
C11 C10 O2B 107.8(6)
C11 C10 C7 133.8(3)
O2A C10 C7 117.2(5)
O2B C10 C7 117.1(6)
C10 C11 C12B 106.8(9)
C10 C11 C12A 105.6(7)
C10 C11 H11 128(2)
C12B C11 H11 125(2)
C12A C11 H11 126(2)
N3A C12A C11 109.9(13)
N3A C12A C13A 118.1(16)
C11 C12A C13A 125.1(19)
C12A C13A H13A 109.5
C12A C13A H13B 109.5
H13A C13A H13B 109.5
C12A C13A H13C 109.5
H13A C13A H13C 109.5
H13B C13A H13C 109.5
N3B C12B C11 105.8(13)
N3B C12B C13B 113(2)
C11 C12B C13B 132(2)
C12B C13B H13D 109.5
C12B C13B H13E 109.5
H13D C13B H13E 109.5
C12B C13B H13F 109.5
H13D C13B H13F 109.5
H13E C13B H13F 109.5

loop_
_geom_bond_atom_site_label_1
_geom_bond_atom_site_label_2
_geom_bond_distance
O1 C8 1.203(4)
N1 C5 1.352(4)
N1 C1 1.383(4)
N1 C8 1.465(4)
N2 C5 1.351(4)
N2 C6 1.360(4)
N2 H1A 0.88(4)
O2A C10 1.368(5)
O2A N3A 1.513(6)
N3A C12A 1.359(10)
O2B C10 1.368(5)
O2B N3B 1.515(7)
N3B C12B 1.358(10)
C1 C2 1.342(5)
C1 H1 0.92(4)
C2 C3 1.403(5)
C2 H2 0.97(4)
C3 C4 1.355(5)
C3 H3 0.98(4)
C4 C5 1.407(4)
C4 H4 0.96(3)
C7 C6 1.377(4)
C7 C8 1.436(4)
C7 C10 1.465(4)
C6 C9 1.498(4)
C9 H9C 0.99(4)
C9 H9B 0.89(4)
C9 H9A 0.90(5)
C10 C11 1.349(4)
C11 C12B 1.412(5)
C11 C12A 1.412(5)
C11 H11 0.90(4)
C12A C13A 1.506(7)
C13A H13A 0.9600
C13A H13B 0.9600
C13A H13C 0.9600
C12B C13B 1.506(7)
C13B H13D 0.9600
C13B H13E 0.9600
C13B H13F 0.9600

loop_
_geom_hbond_atom_site_label_D
_geom_hbond_atom_site_label_H
_geom_hbond_atom_site_label_A
_geom_hbond_site_symmetry_A
_geom_hbond_distance_DH
_geom_hbond_distance_HA
_geom_hbond_distance_DA
_geom_hbond_angle_DHA
N2 H1A Cl1 . 0.88(4) 2.15(4) 3.024(3) 177(3)
C2 H2 Cl1 1_565 0.98(4) 2.78(4) 3.745(4) 173(2)
C3 H3 Cl1 3_866 0.98(4) 2.71(4) 3.445(3) 132(3)
C11 H11 N3A 2_556 0.90(4) 2.67(4) 3.390(16) 138(3)
C13A H13A O2A 2_556 0.96 2.34 3.21(4) 151
C13A H13A N3A 2_556 0.96 2.50 3.37(4) 150

loop_
_geom_torsion_atom_site_label_1
_geom_torsion_atom_site_label_2
_geom_torsion_atom_site_label_3
_geom_torsion_atom_site_label_4
_geom_torsion
C10 O2A N3A C12A 35.8(19)
C10 O2B N3B C12B -42.4(18)
C5 N1 C1 C2 0.3(5)
C8 N1 C1 C2 -178.4(3)
N1 C1 C2 C3 0.0(6)
C1 C2 C3 C4 -0.2(6)
C2 C3 C4 C5 0.1(5)
C6 N2 C5 N1 -0.6(4)
C6 N2 C5 C4 179.2(3)
C1 N1 C5 N2 179.3(3)
C8 N1 C5 N2 -2.1(4)
C1 N1 C5 C4 -0.4(4)
C8 N1 C5 C4 178.2(3)
C3 C4 C5 N2 -179.5(3)
C3 C4 C5 N1 0.2(5)
C5 N2 C6 C7 1.1(4)
C5 N2 C6 C9 -179.8(3)
C8 C7 C6 N2 1.1(4)
C10 C7 C6 N2 -177.3(3)
C8 C7 C6 C9 -177.9(3)
C10 C7 C6 C9 3.8(5)
C6 C7 C8 O1 176.4(4)
C10 C7 C8 O1 -5.1(5)
C6 C7 C8 N1 -3.4(4)
C10 C7 C8 N1 175.1(3)
C5 N1 C8 O1 -175.9(3)
C1 N1 C8 O1 2.8(5)
C5 N1 C8 C7 4.0(4)
C1 N1 C8 C7 -177.4(3)
N3A O2A C10 C11 -25.9(13)
N3A O2A C10 C7 161.2(9)
N3B O2B C10 C11 29.1(12)
N3B O2B C10 C7 -162.2(8)
C6 C7 C10 C11 -177.0(3)
C8 C7 C10 C11 4.6(5)
C6 C7 C10 O2A -6.3(8)
C8 C7 C10 O2A 175.2(7)
C6 C7 C10 O2B 18.1(8)
C8 C7 C10 O2B -160.4(7)
O2B C10 C11 C12B -5.3(14)
C7 C10 C11 C12B -171.3(13)
O2A C10 C11 C12A 5.4(12)
C7 C10 C11 C12A 176.6(11)
O2A N3A C12A C11 -33(2)
O2A N3A C12A C13A 174(2)
C10 C11 C12A N3A 20.2(19)
C10 C11 C12A C13A 170(2)
O2B N3B C12B C11 40(2)
O2B N3B C12B C13B -169(2)
C10 C11 C12B N3B -24(2)
C10 C11 C12B C13B -168(3)

_cod_database_fobs_code 1544817
